data_4308390
loop_
_publ_author_name
'Abdou, Hanan E.'
'Mohamed, Ahmed A.'
'Fackler, John P.'

_publ_section_title
;
 Synthesis and X-ray Structures of Dinuclear and Trinuclear Gold(I) and
 Dinuclear Gold(II) Amidinate Complexes
;
_journal_coden_ASTM INOCAJ
_journal_issue 2
_journal_name_full 'Inorganic Chemistry'
_journal_page_first 166
_journal_page_last 168
_journal_paper_doi 10.1021/ic048855q
_journal_volume 44
_journal_year 2005
_chemical_formula_sum 'C34 H38 Au2 N4'
_chemical_formula_weight 896.62
_space_group_IT_number 2
_symmetry_cell_setting triclinic
_symmetry_space_group_name_Hall '-P 1'
_symmetry_space_group_name_H-M 'P -1'
_atom_sites_solution_hydrogens geom
_atom_sites_solution_primary direct
_atom_sites_solution_secondary difmap
_audit_creation_method SHELXL-97
_cell_angle_alpha 81.74(5)
_cell_angle_beta 71.23(5)
_cell_angle_gamma 86.07(9)
_cell_formula_units_Z 1
_cell_length_a 7.354(6)
_cell_length_b 9.661(7)
_cell_length_c 11.421(10)
_cell_measurement_temperature 110(2)
_cell_volume 760.1(11)
_computing_structure_refinement 'SHELXL-97 (Sheldrick, 1997)'
_computing_structure_solution 'SHELXS-97 (Sheldrick, 1990)'
_diffrn_ambient_temperature 110(2)
_diffrn_measured_fraction_theta_full 0.975
_diffrn_measured_fraction_theta_max 0.975
_diffrn_radiation_monochromator graphite
_diffrn_radiation_source 'fine-focus sealed tube'
_diffrn_radiation_type MoK\a
_diffrn_radiation_wavelength 0.71073
_diffrn_reflns_av_R_equivalents 0.0307
_diffrn_reflns_av_sigmaI/netI 0.0375
_diffrn_reflns_limit_h_max 8
_diffrn_reflns_limit_h_min -8
_diffrn_reflns_limit_k_max 10
_diffrn_reflns_limit_k_min -11
_diffrn_reflns_limit_l_max 12
_diffrn_reflns_limit_l_min -13
_diffrn_reflns_number 6992
_diffrn_reflns_theta_full 25.00
_diffrn_reflns_theta_max 25.00
_diffrn_reflns_theta_min 1.90
_exptl_absorpt_coefficient_mu 9.669
_exptl_absorpt_correction_T_max 0.4448
_exptl_absorpt_correction_T_min 0.1595
_exptl_crystal_density_diffrn 1.959
_exptl_crystal_density_method 'not measured'
_exptl_crystal_F_000 428
_exptl_crystal_size_max 0.30
_exptl_crystal_size_mid 0.30
_exptl_crystal_size_min 0.10
_refine_diff_density_max 2.974
_refine_diff_density_min -4.626
_refine_diff_density_rms 0.304
_refine_ls_extinction_coef 0.039(3)
_refine_ls_extinction_expression Fc^*^=kFc[1+0.001xFc^2^\l^3^/sin(2\q)]^-1/4^
_refine_ls_extinction_method SHELXL
_refine_ls_goodness_of_fit_ref 1.044
_refine_ls_hydrogen_treatment mixed
_refine_ls_matrix_type full
_refine_ls_number_parameters 182
_refine_ls_number_reflns 2611
_refine_ls_number_restraints 0
_refine_ls_restrained_S_all 1.044
_refine_ls_R_factor_all 0.0472
_refine_ls_R_factor_gt 0.0465
_refine_ls_shift/su_max 0.000
_refine_ls_shift/su_mean 0.000
_refine_ls_structure_factor_coef Fsqd
_refine_ls_weighting_details 'calc w=1/[\s^2^(Fo^2^)+(0.1066P)^2^+1.2950P] where P=(Fo^2^+2Fc^2^)/3'
_refine_ls_weighting_scheme calc
_refine_ls_wR_factor_gt 0.1243
_refine_ls_wR_factor_ref 0.1253
_reflns_number_gt 2535
_reflns_number_total 2611
_reflns_threshold_expression >2sigma(I)
_cod_data_source_file ic048855qsi20040819_011628.cif
_cod_data_source_block global
_cod_depositor_comments
;
The following automatic conversions were performed:
'_symmetry_cell_setting' value 'Triclinic' changed to 'triclinic'
according to '/home/saulius/struct/CIF-dictionaries/cif_core.dic'
dictionary named 'cif_core.dic' version 2.4.1 from 2010-06-29.

Automatic conversion script
Id: cif_fix_enum 1527 2010-12-29 10:47:43Z saulius 
;
_cod_database_code 4308390

loop_
_symmetry_equiv_pos_as_xyz
'x, y, z'
'-x, -y, -z'

loop_
_atom_site_label
_atom_site_type_symbol
_atom_site_fract_x
_atom_site_fract_y
_atom_site_fract_z
_atom_site_U_iso_or_equiv
_atom_site_adp_type
_atom_site_occupancy
_atom_site_symmetry_multiplicity
_atom_site_calc_flag
_atom_site_refinement_flags
_atom_site_disorder_assembly
_atom_site_disorder_group
Au1 Au 0.09415(3) 0.62244(2) 0.46644(2) 0.0173(2) Uani 1 1 d . . .
N1 N 0.2551(11) 0.5369(7) 0.3119(7) 0.0177(15) Uani 1 1 d . . .
N2 N 0.0907(10) 0.3235(8) 0.3702(6) 0.0185(15) Uani 1 1 d . . .
C1 C 0.2192(13) 0.4133(10) 0.2947(9) 0.021(2) Uani 1 1 d . . .
H1A H 0.2948 0.3829 0.2179 0.026 Uiso 1 1 calc R . .
C2 C 0.3859(11) 0.6205(9) 0.2084(7) 0.0182(17) Uani 1 1 d . . .
C3 C 0.3470(11) 0.6581(9) 0.0959(7) 0.0223(16) Uani 1 1 d . . .
C4 C 0.4698(12) 0.7462(9) 0.0025(8) 0.0268(17) Uani 1 1 d . . .
H4A H 0.4444 0.7715 -0.0744 0.032 Uiso 1 1 calc R . .
C5 C 0.6294(12) 0.7983(10) 0.0190(8) 0.0307(19) Uani 1 1 d . . .
H5A H 0.7135 0.8581 -0.0466 0.037 Uiso 1 1 calc R . .
C6 C 0.6661(12) 0.7636(9) 0.1301(8) 0.0294(18) Uani 1 1 d . . .
H6A H 0.7753 0.8003 0.1409 0.035 Uiso 1 1 calc R . .
C7 C 0.5456(11) 0.6752(8) 0.2275(7) 0.0219(16) Uani 1 1 d . . .
C8 C 0.1690(12) 0.6072(10) 0.0771(8) 0.0286(18) Uani 1 1 d . . .
H8A H 0.1656 0.6438 -0.0068 0.043 Uiso 1 1 calc R . .
H8B H 0.0542 0.6402 0.1392 0.043 Uiso 1 1 calc R . .
H8C H 0.1722 0.5047 0.0867 0.043 Uiso 1 1 calc R . .
C9 C 0.5840(12) 0.6450(11) 0.3496(8) 0.0308(19) Uani 1 1 d . . .
H9A H 0.7015 0.6914 0.3439 0.046 Uiso 1 1 calc R . .
H9B H 0.5999 0.5438 0.3699 0.046 Uiso 1 1 calc R . .
H9C H 0.4757 0.6801 0.4151 0.046 Uiso 1 1 calc R . .
C10 C 0.0740(11) 0.1967(8) 0.3285(7) 0.0159(16) Uani 1 1 d . . .
C11 C -0.0687(11) 0.1866(9) 0.2736(7) 0.0210(16) Uani 1 1 d . . .
C12 C -0.0839(12) 0.0582(10) 0.2320(8) 0.0283(18) Uani 1 1 d . . .
H12A H -0.1804 0.0477 0.1954 0.034 Uiso 1 1 calc R . .
C13 C 0.0394(12) -0.0504(9) 0.2442(8) 0.0301(19) Uani 1 1 d . . .
H13A H 0.0303 -0.1351 0.2135 0.036 Uiso 1 1 calc R . .
C14 C 0.1779(12) -0.0400(9) 0.3006(8) 0.0281(18) Uani 1 1 d . . .
H14A H 0.2615 -0.1176 0.3090 0.034 Uiso 1 1 calc R . .
C15 C 0.1952(11) 0.0839(8) 0.3450(7) 0.0216(16) Uani 1 1 d . . .
C16 C -0.2060(13) 0.3039(10) 0.2631(9) 0.033(2) Uani 1 1 d . . .
H16A H -0.1755 0.3841 0.2966 0.050 Uiso 1 1 calc R . .
H16B H -0.3371 0.2744 0.3105 0.050 Uiso 1 1 calc R . .
H16C H -0.1963 0.3307 0.1753 0.050 Uiso 1 1 calc R . .
C17 C 0.3342(13) 0.0906(10) 0.4158(9) 0.034(2) Uani 1 1 d . . .
H17A H 0.4076 0.0020 0.4167 0.052 Uiso 1 1 calc R . .
H17B H 0.2633 0.1066 0.5016 0.052 Uiso 1 1 calc R . .
H17C H 0.4226 0.1674 0.3753 0.052 Uiso 1 1 calc R . .

loop_
_atom_site_aniso_label
_atom_site_aniso_U_11
_atom_site_aniso_U_22
_atom_site_aniso_U_33
_atom_site_aniso_U_23
_atom_site_aniso_U_13
_atom_site_aniso_U_12
Au1 0.0245(3) 0.0146(3) 0.0097(3) -0.00438(15) 0.00082(16) -0.00423(15)
N1 0.031(3) 0.010(4) 0.010(3) -0.003(3) -0.003(3) -0.001(3)
N2 0.024(3) 0.021(4) 0.006(3) -0.001(3) 0.002(2) -0.003(3)
C1 0.022(4) 0.024(5) 0.016(4) -0.005(4) -0.004(3) 0.004(3)
C2 0.025(4) 0.016(4) 0.009(4) -0.005(3) 0.003(3) -0.003(3)
C3 0.026(4) 0.023(4) 0.015(4) -0.008(3) 0.000(3) 0.004(3)
C4 0.035(4) 0.026(5) 0.015(4) 0.000(3) -0.002(3) -0.005(3)
C5 0.033(4) 0.033(5) 0.018(4) 0.001(4) 0.004(3) -0.007(4)
C6 0.027(4) 0.027(5) 0.030(5) -0.008(4) -0.001(3) -0.003(3)
C7 0.023(4) 0.018(4) 0.020(4) -0.007(3) 0.001(3) 0.000(3)
C8 0.028(4) 0.034(5) 0.023(4) -0.003(4) -0.007(3) -0.007(4)
C9 0.029(4) 0.044(6) 0.022(4) -0.010(4) -0.011(3) 0.005(4)
C10 0.026(4) 0.010(4) 0.007(4) 0.000(3) 0.002(3) -0.004(3)
C11 0.023(4) 0.024(4) 0.013(4) -0.006(3) -0.001(3) -0.002(3)
C12 0.030(4) 0.030(5) 0.030(4) -0.018(4) -0.008(3) -0.006(3)
C13 0.033(4) 0.019(4) 0.032(5) -0.010(4) 0.004(3) -0.013(3)
C14 0.035(4) 0.022(5) 0.022(4) -0.004(3) 0.000(3) 0.001(3)
C15 0.025(4) 0.018(4) 0.015(4) 0.001(3) 0.002(3) -0.002(3)
C16 0.042(5) 0.028(5) 0.037(5) -0.013(4) -0.020(4) 0.004(4)
C17 0.040(5) 0.024(5) 0.037(5) -0.006(4) -0.009(4) -0.003(4)

loop_
_atom_type_symbol
_atom_type_description
_atom_type_scat_dispersion_real
_atom_type_scat_dispersion_imag
_atom_type_scat_source
C C 0.0033 0.0016 'International Tables Vol C Tables 4.2.6.8 and 6.1.1.4'
H H 0.0000 0.0000 'International Tables Vol C Tables 4.2.6.8 and 6.1.1.4'
Au Au -2.0133 8.8022 'International Tables Vol C Tables 4.2.6.8 and 6.1.1.4'
N N 0.0061 0.0033 'International Tables Vol C Tables 4.2.6.8 and 6.1.1.4'

loop_
_geom_angle_atom_site_label_1
_geom_angle_atom_site_label_2
_geom_angle_atom_site_label_3
_geom_angle
_geom_angle_site_symmetry_1
_geom_angle_site_symmetry_3
_geom_angle_publ_flag
N1 Au1 N2 170.2(3) . 2_566 ?
N1 Au1 Au1 85.4(2) . 2_566 ?
N2 Au1 Au1 84.7(2) 2_566 2_566 ?
C1 N1 C2 117.4(7) . . ?
C1 N1 Au1 120.6(6) . . ?
C2 N1 Au1 120.9(5) . . ?
C1 N2 C10 117.9(7) . . ?
C1 N2 Au1 120.6(6) . 2_566 ?
C10 N2 Au1 121.2(5) . 2_566 ?
N1 C1 N2 128.5(9) . . ?
C3 C2 C7 120.4(8) . . ?
C3 C2 N1 121.3(7) . . ?
C7 C2 N1 118.0(7) . . ?
C4 C3 C2 119.2(7) . . ?
C4 C3 C8 119.9(7) . . ?
C2 C3 C8 120.9(7) . . ?
C3 C4 C5 121.0(8) . . ?
C6 C5 C4 119.9(8) . . ?
C5 C6 C7 121.2(8) . . ?
C6 C7 C2 118.3(8) . . ?
C6 C7 C9 119.9(8) . . ?
C2 C7 C9 121.8(7) . . ?
C15 C10 C11 121.7(8) . . ?
C15 C10 N2 119.7(7) . . ?
C11 C10 N2 118.5(7) . . ?
C10 C11 C12 117.9(8) . . ?
C10 C11 C16 121.8(7) . . ?
C12 C11 C16 120.2(7) . . ?
C13 C12 C11 120.2(8) . . ?
C12 C13 C14 121.3(8) . . ?
C13 C14 C15 120.2(8) . . ?
C10 C15 C14 118.5(8) . . ?
C10 C15 C17 121.5(7) . . ?
C14 C15 C17 119.9(8) . . ?

loop_
_geom_bond_atom_site_label_1
_geom_bond_atom_site_label_2
_geom_bond_distance
_geom_bond_site_symmetry_2
_geom_bond_publ_flag
Au1 N1 2.035(7) . ?
Au1 N2 2.037(7) 2_566 ?
Au1 Au1 2.711(3) 2_566 ?
N1 C1 1.295(13) . ?
N1 C2 1.441(11) . ?
N2 C1 1.328(13) . ?
N2 C10 1.404(11) . ?
N2 Au1 2.037(7) 2_566 ?
C2 C3 1.398(12) . ?
C2 C7 1.411(11) . ?
C3 C4 1.379(12) . ?
C3 C8 1.517(11) . ?
C4 C5 1.385(13) . ?
C5 C6 1.371(13) . ?
C6 C7 1.396(12) . ?
C7 C9 1.495(12) . ?
C10 C15 1.390(11) . ?
C10 C11 1.400(11) . ?
C11 C12 1.414(12) . ?
C11 C16 1.484(12) . ?
C12 C13 1.361(13) . ?
C13 C14 1.384(13) . ?
C14 C15 1.395(12) . ?
C15 C17 1.503(12) . ?

loop_
_geom_torsion_atom_site_label_1
_geom_torsion_atom_site_label_2
_geom_torsion_atom_site_label_3
_geom_torsion_atom_site_label_4
_geom_torsion
_geom_torsion_site_symmetry_1
_geom_torsion_site_symmetry_2
_geom_torsion_site_symmetry_3
_geom_torsion_site_symmetry_4
_geom_torsion_publ_flag
N2 Au1 N1 C1 2.4(17) 2_566 . . . ?
Au1 Au1 N1 C1 1.9(6) 2_566 . . . ?
N2 Au1 N1 C2 170.4(12) 2_566 . . . ?
Au1 Au1 N1 C2 169.8(6) 2_566 . . . ?
C2 N1 C1 N2 -172.4(7) . . . . ?
Au1 N1 C1 N2 -4.0(14) . . . . ?
C10 N2 C1 N1 177.8(7) . . . . ?
Au1 N2 C1 N1 3.9(13) 2_566 . . . ?
C1 N1 C2 C3 60.2(12) . . . . ?
Au1 N1 C2 C3 -108.1(8) . . . . ?
C1 N1 C2 C7 -125.9(8) . . . . ?
Au1 N1 C2 C7 65.8(9) . . . . ?
C7 C2 C3 C4 1.8(12) . . . . ?
N1 C2 C3 C4 175.6(8) . . . . ?
C7 C2 C3 C8 -176.2(8) . . . . ?
N1 C2 C3 C8 -2.4(12) . . . . ?
C2 C3 C4 C5 -0.4(13) . . . . ?
C8 C3 C4 C5 177.6(8) . . . . ?
C3 C4 C5 C6 -0.7(14) . . . . ?
C4 C5 C6 C7 0.5(14) . . . . ?
C5 C6 C7 C2 0.9(12) . . . . ?
C5 C6 C7 C9 -177.0(8) . . . . ?
C3 C2 C7 C6 -2.0(12) . . . . ?
N1 C2 C7 C6 -176.0(7) . . . . ?
C3 C2 C7 C9 175.8(7) . . . . ?
N1 C2 C7 C9 1.8(12) . . . . ?
C1 N2 C10 C15 85.4(10) . . . . ?
Au1 N2 C10 C15 -100.8(8) 2_566 . . . ?
C1 N2 C10 C11 -96.1(9) . . . . ?
Au1 N2 C10 C11 77.8(8) 2_566 . . . ?
C15 C10 C11 C12 -1.5(11) . . . . ?
N2 C10 C11 C12 -180.0(7) . . . . ?
C15 C10 C11 C16 176.1(8) . . . . ?
N2 C10 C11 C16 -2.4(12) . . . . ?
C10 C11 C12 C13 -0.9(12) . . . . ?
C16 C11 C12 C13 -178.5(8) . . . . ?
C11 C12 C13 C14 2.0(13) . . . . ?
C12 C13 C14 C15 -0.8(13) . . . . ?
C11 C10 C15 C14 2.7(11) . . . . ?
N2 C10 C15 C14 -178.8(7) . . . . ?
C11 C10 C15 C17 -173.5(8) . . . . ?
N2 C10 C15 C17 4.9(11) . . . . ?
C13 C14 C15 C10 -1.6(12) . . . . ?
C13 C14 C15 C17 174.7(8) . . . . ?
